data_2014196
loop_
_publ_author_name
'M. Enriqueta D\'iaz de Vivar'
'Sergio Baggio'
'Andr\'es Iba\~nez '
'Ricardo Baggio'

_publ_section_title
;Tetraaqua(3,4,7,8-tetramethyl-1,10-phenanthroline-\k^2^<i>N</i>,<i>N</i>')zinc(II)
 thiosulfate
;
_journal_issue 9
_journal_name_full 'Acta Crystallographica Section C'
_journal_page_first m451
_journal_page_last m453
_journal_paper_doi 10.1107/S0108270104018219
_journal_volume 60
_journal_year 2004
_chemical_formula_iupac '[Zn (C16 H16 N2) (H2 O)4] (S2 O3)'
_chemical_formula_moiety 'C16 H24 N2 O4 Zn 2+, O3 S2 2-'
_chemical_formula_sum 'C16 H24 N2 O7 S2 Zn'
_chemical_formula_weight 485.86
_chemical_name_systematic
;
Tetraaqua(3,4,7,8-tetramethyl-1,10-phenanthroline-\k^2^N,N')zinc(II)
thiosulfate
;
_space_group_IT_number 14
_symmetry_cell_setting monoclinic
_symmetry_space_group_name_Hall '-P 2yn'
_symmetry_space_group_name_H-M 'P 1 21/n 1'
_atom_sites_solution_hydrogens geom
_atom_sites_solution_primary direct
_atom_sites_solution_secondary difmap
_audit_creation_method ' SHELXL-97 (Sheldrick, 1997)'
_cell_angle_alpha 90.00
_cell_angle_beta 90.909(4)
_cell_angle_gamma 90.00
_cell_formula_units_Z 4
_cell_length_a 9.894(2)
_cell_length_b 9.887(2)
_cell_length_c 20.016(4)
_cell_measurement_reflns_used 112
_cell_measurement_temperature 299(2)
_cell_measurement_theta_max 21.12
_cell_measurement_theta_min 2.34
_cell_volume 1957.8(7)
_computing_cell_refinement 'SAINT-NT (Bruker, 2000)'
_computing_data_collection 'SMART-NT (Bruker, 2001)'
_computing_data_reduction SAINT-NT
_computing_molecular_graphics 'XP in SHELXTL/PC (Sheldrick,1994)'
_computing_publication_material SHELXL97
_computing_structure_refinement 'SHELXL97 (Sheldrick, 1997)'
_computing_structure_solution 'SHELXS97 (Sheldrick, 1997)'
_diffrn_ambient_temperature 299(2)
_diffrn_measured_fraction_theta_full 0.999
_diffrn_measured_fraction_theta_max 0.922
_diffrn_measurement_device_type 'Bruker CCD area-detector'
_diffrn_measurement_method '\f and \w scans'
_diffrn_radiation_monochromator graphite
_diffrn_radiation_source 'fine-focus sealed tube'
_diffrn_radiation_type MoK\a
_diffrn_radiation_wavelength 0.71073
_diffrn_reflns_av_R_equivalents 0.072
_diffrn_reflns_av_sigmaI/netI 0.2325
_diffrn_reflns_limit_h_max 12
_diffrn_reflns_limit_h_min -12
_diffrn_reflns_limit_k_max 12
_diffrn_reflns_limit_k_min 0
_diffrn_reflns_limit_l_max 26
_diffrn_reflns_limit_l_min 0
_diffrn_reflns_number 15814
_diffrn_reflns_theta_full 25.00
_diffrn_reflns_theta_max 28.06
_diffrn_reflns_theta_min 2.04
_diffrn_standards_decay_% <2
_diffrn_standards_number 0
_exptl_absorpt_coefficient_mu 1.510
_exptl_absorpt_correction_T_max 0.83
_exptl_absorpt_correction_T_min 0.75
_exptl_absorpt_correction_type multi-scan
_exptl_absorpt_process_details
;
[SADABS (Sheldrick, 1996) in SAINT_NT (Bruker, 2000)]
;
_exptl_crystal_colour colorless
_exptl_crystal_density_diffrn 1.648
_exptl_crystal_density_method 'not measured'
_exptl_crystal_description prism
_exptl_crystal_F_000 1008
_exptl_crystal_size_max 0.28
_exptl_crystal_size_mid 0.16
_exptl_crystal_size_min 0.12
_refine_diff_density_max 0.889
_refine_diff_density_min -0.521
_refine_ls_extinction_method none
_refine_ls_goodness_of_fit_ref 0.812
_refine_ls_hydrogen_treatment mixed
_refine_ls_matrix_type full
_refine_ls_number_parameters 277
_refine_ls_number_reflns 4386
_refine_ls_number_restraints 48
_refine_ls_restrained_S_all 0.808
_refine_ls_R_factor_all 0.1258
_refine_ls_R_factor_gt 0.0531
_refine_ls_shift/su_max 0.012
_refine_ls_shift/su_mean 0.003
_refine_ls_structure_factor_coef Fsqd
_refine_ls_weighting_details 'calc w=1/[\s^2^(Fo^2^)+(0.0446P)^2^] where P=(Fo^2^+2Fc^2^)/3'
_refine_ls_weighting_scheme calc
_refine_ls_wR_factor_gt 0.1306
_refine_ls_wR_factor_ref 0.1407
_reflns_number_gt 1863
_reflns_number_total 4386
_reflns_threshold_expression I>2\s(I)
_cod_data_source_file jz1648.cif
_cod_data_source_block I
_cod_depositor_comments
;
The following automatic conversions were performed:

'_exptl_absorpt_correction_type' value 'multi_scan' changed to
'multi-scan' according to
/home/saulius/struct/CIF-dictionaries/cif_core.dic dictionary named
'cif_core.dic' version 2.4.1 from 2010-06-29.

Automatic conversion script
Id: cif_fix_values 1715 2011-07-08 13:25:40Z adriana 
;
_cod_original_cell_volume 1957.9(7)
_cod_original_sg_symbol_H-M 'P 21/n'
_cod_database_code 2014196
_cod_database_fobs_code 2014196

loop_
_symmetry_equiv_pos_as_xyz
'x, y, z'
'-x+1/2, y+1/2, -z+1/2'
'-x, -y, -z'
'x-1/2, -y-1/2, z-1/2'

loop_
_atom_site_label
_atom_site_fract_x
_atom_site_fract_y
_atom_site_fract_z
_atom_site_U_iso_or_equiv
_atom_site_adp_type
_atom_site_calc_flag
_atom_site_refinement_flags
_atom_site_occupancy
_atom_site_disorder_assembly
_atom_site_disorder_group
_atom_site_type_symbol
Zn 0.49703(9) 0.81116(8) 0.20958(4) 0.0220(2) Uani d D 1 . . Zn
S1 0.5629(2) 0.2167(2) 0.33521(11) 0.0417(6) Uani d D 1 . . S
S2 0.48935(19) 0.32534(18) 0.25931(9) 0.0256(5) Uani d . 1 . . S
O1 0.4121(5) 0.4370(5) 0.2893(3) 0.0429(16) Uani d . 1 . . O
O2 0.3977(5) 0.2418(5) 0.2170(2) 0.0337(14) Uani d . 1 . . O
O3 0.5999(5) 0.3775(5) 0.2174(3) 0.0405(15) Uani d . 1 . . O
N1 0.4057(6) 0.7098(6) 0.1260(3) 0.0283(15) Uani d D 1 . . N
N2 0.5969(6) 0.8993(6) 0.1271(3) 0.0254(15) Uani d D 1 . . N
C1 0.3114(8) 0.6182(7) 0.1243(4) 0.035(2) Uani d D 1 . . C
H1A 0.2727 0.5968 0.1650 0.042 Uiso calc RD 1 . . H
C2 0.2601(8) 0.5460(8) 0.0670(4) 0.037(2) Uani d D 1 . . C
C3 0.3195(8) 0.5744(8) 0.0074(4) 0.036(2) Uani d D 1 . . C
C4 0.4227(8) 0.6788(7) 0.0064(4) 0.036(2) Uani d D 1 . . C
C5 0.4910(8) 0.7194(8) -0.0519(3) 0.036(2) Uani d D 1 . . C
H5A 0.4686 0.6787 -0.0924 0.044 Uiso calc RD 1 . . H
C6 0.5884(9) 0.8161(9) -0.0501(4) 0.050(3) Uani d D 1 . . C
H6A 0.6285 0.8422 -0.0898 0.061 Uiso calc RD 1 . . H
C7 0.6302(8) 0.8778(8) 0.0099(4) 0.032(2) Uani d D 1 . . C
C8 0.7297(8) 0.9847(9) 0.0122(4) 0.041(2) Uani d D 1 . . C
C9 0.7599(8) 1.0404(8) 0.0723(4) 0.036(2) Uani d D 1 . . C
C10 0.6893(7) 0.9932(7) 0.1290(4) 0.032(2) Uani d D 1 . . C
H10A 0.7104 1.0318 0.1702 0.039 Uiso calc RD 1 . . H
C11 0.5641(8) 0.8433(7) 0.0659(4) 0.0299(19) Uani d . 1 . . C
C12 0.4621(8) 0.7402(7) 0.0667(4) 0.0271(19) Uani d . 1 . . C
C13 0.1488(8) 0.4448(8) 0.0746(4) 0.054(3) Uani d D 1 . . C
H13A 0.1850 0.3551 0.0709 0.081 Uiso calc RD 1 . . H
H13B 0.0815 0.4589 0.0402 0.081 Uiso calc R 1 . . H
H13C 0.1085 0.4556 0.1176 0.081 Uiso calc RD 1 . . H
C14 0.2760(9) 0.5017(9) -0.0534(4) 0.056(3) Uani d D 1 . . C
H14A 0.2209 0.4258 -0.0414 0.085 Uiso calc RD 1 . . H
H14B 0.3540 0.4704 -0.0767 0.085 Uiso calc RD 1 . . H
H14C 0.2246 0.5616 -0.0818 0.085 Uiso calc R 1 . . H
C15 0.7968(7) 1.0231(9) -0.0484(4) 0.062(3) Uani d D 1 . . C
H15A 0.8653 1.0891 -0.0382 0.092 Uiso calc RD 1 . . H
H15B 0.7321 1.0610 -0.0794 0.092 Uiso calc RD 1 . . H
H15C 0.8378 0.9448 -0.0680 0.092 Uiso calc RD 1 . . H
C16 0.8606(8) 1.1511(8) 0.0780(4) 0.062(3) Uani d D 1 . . C
H16A 0.8248 1.2312 0.0571 0.093 Uiso calc RD 1 . . H
H16B 0.9422 1.1248 0.0561 0.093 Uiso calc R 1 . . H
H16C 0.8799 1.1691 0.1243 0.093 Uiso calc RD 1 . . H
O1W 0.6413(5) 0.6560(5) 0.2223(3) 0.0413(15) Uani d D 1 . . O
H1WA 0.603(3) 0.5845(15) 0.213(3) 0.050 Uiso d D 1 . . H
H1WB 0.705(3) 0.673(4) 0.198(3) 0.050 Uiso d D 1 . . H
O2W 0.3602(5) 0.9699(5) 0.2191(3) 0.0437(16) Uani d D 1 . . O
H2WA 0.293(3) 0.960(4) 0.196(3) 0.052 Uiso d D 1 . . H
H2WB 0.398(2) 1.0427(14) 0.217(3) 0.052 Uiso d D 1 . . H
O3W 0.6169(5) 0.9082(5) 0.2824(3) 0.0339(14) Uani d D 1 . . O
H3WA 0.6962(12) 0.899(5) 0.272(2) 0.041 Uiso d D 1 . . H
H3WB 0.596(4) 0.9885(18) 0.284(2) 0.041 Uiso d D 1 . . H
O4W 0.3851(5) 0.7146(5) 0.2838(3) 0.0371(14) Uani d D 1 . . O
H4WB 0.309(2) 0.747(4) 0.286(2) 0.045 Uiso d D 1 . . H
H4WA 0.388(5) 0.6330(11) 0.279(2) 0.045 Uiso d D 1 . . H

loop_
_atom_site_aniso_label
_atom_site_aniso_U_11
_atom_site_aniso_U_22
_atom_site_aniso_U_33
_atom_site_aniso_U_12
_atom_site_aniso_U_13
_atom_site_aniso_U_23
Zn 0.0298(5) 0.0162(4) 0.0199(4) -0.0002(5) -0.0012(4) -0.0003(4)
S1 0.0409(15) 0.0349(13) 0.0494(14) 0.0043(11) -0.0002(12) 0.0052(11)
S2 0.0235(11) 0.0165(10) 0.0371(11) -0.0019(9) 0.0026(9) 0.0015(9)
O1 0.025(3) 0.018(3) 0.086(5) -0.001(3) 0.009(3) -0.022(3)
O2 0.029(3) 0.029(3) 0.043(3) -0.008(3) -0.002(3) -0.002(3)
O3 0.026(3) 0.034(3) 0.063(4) -0.005(3) 0.015(3) -0.019(3)
N1 0.033(4) 0.020(4) 0.032(4) 0.000(3) -0.001(3) 0.003(3)
N2 0.037(4) 0.027(4) 0.012(3) 0.005(3) -0.002(3) 0.001(3)
C1 0.046(6) 0.032(5) 0.027(5) 0.011(4) -0.007(4) -0.011(4)
C2 0.033(5) 0.041(5) 0.038(5) 0.002(4) -0.004(4) 0.010(4)
C3 0.034(5) 0.039(5) 0.033(5) 0.010(4) -0.015(4) -0.012(4)
C4 0.044(6) 0.032(5) 0.032(5) 0.014(5) -0.010(4) -0.006(4)
C5 0.053(6) 0.045(5) 0.012(4) 0.006(5) -0.006(4) -0.004(4)
C6 0.048(6) 0.073(7) 0.031(5) 0.017(6) 0.011(5) 0.017(5)
C7 0.035(5) 0.047(5) 0.014(4) 0.014(4) 0.002(4) 0.005(4)
C8 0.027(6) 0.060(6) 0.038(6) 0.014(5) 0.009(5) 0.008(5)
C9 0.027(5) 0.033(5) 0.047(6) 0.001(4) 0.004(4) 0.008(4)
C10 0.037(5) 0.025(4) 0.035(5) -0.003(4) -0.005(4) 0.008(4)
C11 0.025(5) 0.033(5) 0.032(5) 0.007(4) 0.006(4) 0.000(4)
C12 0.031(5) 0.024(4) 0.026(5) 0.003(4) 0.002(4) 0.001(3)
C13 0.055(7) 0.038(5) 0.067(7) -0.003(5) -0.016(5) -0.005(5)
C14 0.049(7) 0.068(7) 0.052(6) -0.006(6) -0.004(5) -0.014(5)
C15 0.044(7) 0.061(7) 0.080(8) 0.010(5) 0.002(6) 0.025(6)
C16 0.053(7) 0.054(6) 0.079(7) -0.012(5) -0.001(6) 0.023(5)
O1W 0.031(4) 0.018(3) 0.075(4) 0.000(3) 0.007(3) -0.001(3)
O2W 0.034(4) 0.025(3) 0.072(5) -0.002(3) 0.003(3) -0.006(3)
O3W 0.031(3) 0.023(3) 0.048(4) -0.001(3) 0.004(3) -0.008(3)
O4W 0.032(3) 0.016(3) 0.063(4) 0.001(3) 0.013(3) 0.005(3)

loop_
_atom_type_symbol
_atom_type_description
_atom_type_scat_dispersion_real
_atom_type_scat_dispersion_imag
_atom_type_scat_source
C C 0.0033 0.0016 'International Tables Vol C Tables 4.2.6.8 and 6.1.1.4'
H H 0.0000 0.0000 'International Tables Vol C Tables 4.2.6.8 and 6.1.1.4'
N N 0.0061 0.0033 'International Tables Vol C Tables 4.2.6.8 and 6.1.1.4'
O O 0.0106 0.0060 'International Tables Vol C Tables 4.2.6.8 and 6.1.1.4'
S S 0.1246 0.1234 'International Tables Vol C Tables 4.2.6.8 and 6.1.1.4'
Zn Zn 0.2839 1.4301 'International Tables Vol C Tables 4.2.6.8 and 6.1.1.4'

loop_
_geom_angle_atom_site_label_1
_geom_angle_atom_site_label_2
_geom_angle_atom_site_label_3
_geom_angle
_geom_angle_publ_flag
O2W Zn O4W 85.8(2) ?
O2W Zn O3W 87.3(2) ?
O4W Zn O3W 90.9(2) ?
O2W Zn O1W 167.6(2) ?
O4W Zn O1W 87.0(2) ?
O3W Zn O1W 82.8(2) ?
O2W Zn N2 94.2(2) ?
O4W Zn N2 174.1(2) ?
O3W Zn N2 95.0(2) ?
O1W Zn N2 94.1(2) ?
O2W Zn N1 99.1(2) ?
O4W Zn N1 96.8(2) ?
O3W Zn N1 170.3(2) ?
O1W Zn N1 91.8(2) ?
N2 Zn N1 77.3(2) ?
O1 S2 O3 111.2(3) y
O1 S2 O2 109.4(3) y
O3 S2 O2 108.7(3) y
O1 S2 S1 106.2(3) y
O3 S2 S1 110.8(2) y
O2 S2 S1 110.4(2) y
C1 N1 C12 116.0(7) ?
C1 N1 Zn 129.9(5) ?
C12 N1 Zn 114.0(5) ?
C10 N2 C11 117.8(6) ?
C10 N2 Zn 127.2(5) ?
C11 N2 Zn 114.8(5) ?
N1 C1 C2 127.7(7) ?
N1 C1 H1A 116.1 ?
C2 C1 H1A 116.2 ?
C3 C2 C1 116.3(7) ?
C3 C2 C13 123.5(7) ?
C1 C2 C13 120.2(6) ?
C2 C3 C4 118.0(7) ?
C2 C3 C14 119.8(8) ?
C4 C3 C14 122.2(7) ?
C12 C4 C5 117.2(7) ?
C12 C4 C3 118.9(7) ?
C5 C4 C3 123.9(7) ?
C6 C5 C4 121.8(7) ?
C6 C5 H5A 119.1 ?
C4 C5 H5A 119.1 ?
C5 C6 C7 121.9(7) ?
C5 C6 H6A 119.1 ?
C7 C6 H6A 119.0 ?
C11 C7 C6 117.4(8) ?
C11 C7 C8 119.8(7) ?
C6 C7 C8 122.5(8) ?
C9 C8 C15 122.9(8) ?
C9 C8 C7 117.8(7) ?
C15 C8 C7 119.2(8) ?
C8 C9 C10 118.2(7) ?
C8 C9 C16 120.5(7) ?
C10 C9 C16 121.3(7) ?
N2 C10 C9 124.4(7) ?
N2 C10 H10A 117.8 ?
C9 C10 H10A 117.8 ?
C7 C11 N2 121.8(7) ?
C7 C11 C12 122.6(7) ?
N2 C11 C12 115.5(7) ?
N1 C12 C4 123.1(7) ?
N1 C12 C11 117.9(7) ?
C4 C12 C11 119.0(7) ?
C2 C13 H13A 109.4 ?
C2 C13 H13B 109.6 ?
H13A C13 H13B 109.5 ?
C2 C13 H13C 109.4 ?
H13A C13 H13C 109.5 ?
H13B C13 H13C 109.5 ?
C3 C14 H14A 109.6 ?
C3 C14 H14B 109.4 ?
H14A C14 H14B 109.5 ?
C3 C14 H14C 109.4 ?
H14A C14 H14C 109.5 ?
H14B C14 H14C 109.5 ?
C8 C15 H15A 109.5 ?
C8 C15 H15B 109.4 ?
H15A C15 H15B 109.5 ?
C8 C15 H15C 109.5 ?
H15A C15 H15C 109.5 ?
H15B C15 H15C 109.5 ?
C9 C16 H16A 109.4 ?
C9 C16 H16B 109.6 ?
H16A C16 H16B 109.5 ?
C9 C16 H16C 109.5 ?
H16A C16 H16C 109.5 ?
H16B C16 H16C 109.5 ?
Zn O1W H1WA 107.2(19) ?
Zn O1W H1WB 108.2(19) ?
H1WA O1W H1WB 114(3) ?
Zn O2W H2WA 112(2) ?
Zn O2W H2WB 111(2) ?
H2WA O2W H2WB 117(3) ?
Zn O3W H3WA 107.5(19) ?
Zn O3W H3WB 109.2(18) ?
H3WA O3W H3WB 112(3) ?
Zn O4W H4WB 110.6(19) ?
Zn O4W H4WA 110.3(19) ?
H4WB O4W H4WA 115(3) ?

loop_
_geom_bond_atom_site_label_1
_geom_bond_atom_site_label_2
_geom_bond_site_symmetry_2
_geom_bond_distance
_geom_bond_publ_flag
Zn O2W . 2.084(5) y
Zn O4W . 2.097(5) y
Zn O3W . 2.097(5) y
Zn O1W . 2.108(5) y
Zn N2 . 2.124(6) y
Zn N1 . 2.138(6) y
S1 S2 . 1.989(3) y
S2 O1 . 1.475(5) y
S2 O3 . 1.482(5) y
S2 O2 . 1.482(5) y
N1 C1 . 1.300(7) ?
N1 C12 . 1.353(9) ?
N2 C10 . 1.303(7) ?
N2 C11 . 1.378(9) ?
C1 C2 . 1.436(8) ?
C1 H1A . 0.93 ?
C2 C3 . 1.368(9) ?
C2 C13 . 1.498(8) ?
C3 C4 . 1.452(9) ?
C3 C14 . 1.471(8) ?
C4 C12 . 1.402(9) ?
C4 C5 . 1.416(8) ?
C5 C6 . 1.358(10) ?
C5 H5A . 0.93 ?
C6 C7 . 1.403(8) ?
C6 H6A . 0.93 ?
C7 C11 . 1.351(9) ?
C7 C8 . 1.444(9) ?
C8 C9 . 1.353(9) ?
C8 C15 . 1.443(9) ?
C9 C10 . 1.421(8) ?
C9 C16 . 1.483(8) ?
C10 H10A . 0.93 ?
C11 C12 . 1.435(10) ?
C13 H13A . 0.96 ?
C13 H13B . 0.96 ?
C13 H13C . 0.96 ?
C14 H14A . 0.96 ?
C14 H14B . 0.96 ?
C14 H14C . 0.96 ?
C15 H15A . 0.96 ?
C15 H15B . 0.96 ?
C15 H15C . 0.96 ?
C16 H16A . 0.96 ?
C16 H16B . 0.96 ?
C16 H16C . 0.96 ?
O1W H1WA . 0.82(2) ?
O1W H1WB . 0.82(4) ?
O2W H2WA . 0.81(4) ?
O2W H2WB . 0.813(16) ?
O3W H3WA . 0.820(16) ?
O3W H3WB . 0.82(2) ?
O4W H4WA . 0.813(13) ?
O4W H4WB . 0.82(3) ?

loop_
_geom_hbond_atom_site_label_D
_geom_hbond_atom_site_label_H
_geom_hbond_atom_site_label_A
_geom_hbond_site_symmetry_A
_geom_hbond_distance_DH
_geom_hbond_distance_HA
_geom_hbond_distance_DA
_geom_hbond_angle_DHA
_geom_hbond_publ_flag
O1W H1WA O3 . 0.82(2) 2.048(17) 2.785(7) 150(3) y
O1W H1WB S1 2_655 0.82(4) 2.439(19) 3.219(6) 160(5) y
O2W H2WA O1 2_555 0.81(4) 2.07(4) 2.716(8) 136(6) y
O2W H2WB O2 1_565 0.813(16) 1.969(14) 2.714(7) 153(3) y
O3W H3WA O3 2_655 0.820(16) 2.036(16) 2.818(7) 159(4) y
O3W H3WB S1 1_565 0.82(2) 2.499(12) 3.275(5) 158(3) y
O4W H4WA O1 . 0.813(13) 1.964(16) 2.760(6) 166(6) y
O4W H4WB O2 2_555 0.82(3) 2.05(3) 2.811(7) 156(5) y
